data_7709670
loop_
_publ_author_name
'Radhakrishna, Latchupatula'
'Kote, Basvaraj S.'
'Kunchur, Harish S.'
'Pandey, Madhusudan Kumar'
'Mondal, Dipanjan'
'Balakrishna, Maravanji Shivaramaiah'

_publ_section_title
;
 1,2,3-Triazole based ligands with phosphine and pyridine functionalities:
 Synthesis, PdII, PtII chemistry and catalytic studies
;
_journal_name_full 'Dalton Transactions'
_journal_paper_doi 10.1039/D2DT00112H
_journal_year 2022
_chemical_formula_moiety 'C25 H18 Cl N4 P Pt, C H Cl3'
_chemical_formula_sum 'C26 H19 Cl4 N4 P Pt'
_chemical_formula_weight 755.31
_space_group_crystal_system monoclinic
_space_group_IT_number 14
_space_group_name_Hall '-P 2ybc'
_space_group_name_H-M_alt 'P 1 21/c 1'
_atom_sites_solution_hydrogens geom
_atom_sites_solution_primary dual
_audit_creation_date 2021-09-22
_audit_creation_method
;
Olex2 1.3-ac4
(compiled 2019.04.23 svn.r3594 for Rigaku Oxford Diffraction, GUI svn.r5739)
;
_audit_update_record
;
2021-09-26 deposited with the CCDC.	2022-03-04 downloaded from the CCDC.
;
_cell_angle_alpha 90
_cell_angle_beta 103.613(10)
_cell_angle_gamma 90
_cell_formula_units_Z 4
_cell_length_a 16.166(2)
_cell_length_b 8.8783(12)
_cell_length_c 18.6934(13)
_cell_measurement_reflns_used 7347
_cell_measurement_temperature 150
_cell_measurement_theta_max 31.2230
_cell_measurement_theta_min 2.2960
_cell_volume 2607.6(5)
_computing_cell_refinement
;
CrystalClear-SM Expert 2.0 r7 (Rigaku, 2011)
;
_computing_data_collection
;
CrystalClear-SM Expert 2.0 r7 (Rigaku, 2011)
;
_computing_data_reduction
;
CrystalClear-SM Expert 2.0 r7 (Rigaku, 2011)
;
_computing_molecular_graphics 'Olex2 (Dolomanov et al., 2009)'
_computing_publication_material 'Olex2 (Dolomanov et al., 2009)'
_computing_structure_refinement 'ShelXL (Sheldrick, 2015)'
_computing_structure_solution 'ShelXT (Sheldrick, 2015)'
_diffrn_ambient_temperature 150.0
_diffrn_detector CCD
_diffrn_detector_area_resol_mean 28.5714
_diffrn_detector_type 'Rigaku Saturn724+'
_diffrn_measured_fraction_theta_full 0.985
_diffrn_measured_fraction_theta_max 0.904
_diffrn_measurement_details
;
List of Runs (angles in degrees, time in seconds):

  # Type    Start    End  Width  t~exp~   \w     \q     \k     \f   Frames
#--------------------------------------------------------------------------
  1  \w   -110.00  70.00   0.50   12.00    --  -20.00   0.00 108.00  360
  2  \w    -53.00  19.00   0.50   12.00    --  -20.00 -72.00  36.00  144
  3  \w    -44.00 -14.00   0.50   12.00    --  -20.00 -72.00 -36.00   60
  4  \w    -96.00  -3.50   0.50   12.00    --  -20.00   0.00-180.00  185
;
_diffrn_measurement_device 'AFC12 (Right): Kappa 3 circle'
_diffrn_measurement_device_type 'Rigaku Saturn724+ (2x2 bin mode)'
_diffrn_measurement_method 'profile data from \w-scans'
_diffrn_measurement_specimen_support 'Mitegen 50um'
_diffrn_radiation_collimation 0.3
_diffrn_radiation_monochromator Confocal
_diffrn_radiation_probe x-ray
_diffrn_radiation_type MoK\a
_diffrn_radiation_wavelength 0.71073
_diffrn_reflns_av_unetI/netI 0.0660
_diffrn_reflns_Laue_measured_fraction_full 0.985
_diffrn_reflns_Laue_measured_fraction_max 0.904
_diffrn_reflns_limit_h_max 23
_diffrn_reflns_limit_h_min -23
_diffrn_reflns_limit_k_max 12
_diffrn_reflns_limit_k_min -12
_diffrn_reflns_limit_l_max 26
_diffrn_reflns_limit_l_min -26
_diffrn_reflns_number 10677
_diffrn_reflns_point_group_measured_fraction_full 0.985
_diffrn_reflns_point_group_measured_fraction_max 0.904
_diffrn_reflns_theta_full 25.242
_diffrn_reflns_theta_max 31.164
_diffrn_reflns_theta_min 2.553
_diffrn_source 'Rotating Anode'
_diffrn_source_current 24.0
_diffrn_source_power 1.2
_diffrn_source_target Mo
_diffrn_source_type 'Rotating Anode'
_diffrn_source_voltage 50.0
_exptl_absorpt_coefficient_mu 5.877
_exptl_absorpt_correction_T_max 1.00000
_exptl_absorpt_correction_T_min 0.49723
_exptl_absorpt_correction_type numerical
_exptl_absorpt_process_details
;
CrysAlisPro 1.171.38.43 (Rigaku Oxford Diffraction, 2015)
Empirical absorption correction using spherical harmonics,
 implemented in SCALE3 ABSPACK scaling algorithm.
;
_exptl_crystal_colour red
_exptl_crystal_colour_primary red
_exptl_crystal_density_diffrn 1.924
_exptl_crystal_description block
_exptl_crystal_F_000 1456
_exptl_crystal_size_max 0.116
_exptl_crystal_size_mid 0.064
_exptl_crystal_size_min 0.052
_refine_diff_density_max 1.667
_refine_diff_density_min -1.376
_refine_diff_density_rms 0.242
_refine_ls_extinction_method none
_refine_ls_goodness_of_fit_ref 1.036
_refine_ls_hydrogen_treatment constr
_refine_ls_matrix_type full
_refine_ls_number_parameters 326
_refine_ls_number_reflns 10677
_refine_ls_number_restraints 0
_refine_ls_restrained_S_all 1.036
_refine_ls_R_factor_all 0.0779
_refine_ls_R_factor_gt 0.0552
_refine_ls_shift/su_max 0.001
_refine_ls_shift/su_mean 0.000
_refine_ls_structure_factor_coef Fsqd
_refine_ls_weighting_details 'w=1/[\s^2^(Fo^2^)+(0.0845P)^2^+3.1729P] where P=(Fo^2^+2Fc^2^)/3'
_refine_ls_weighting_scheme calc
_refine_ls_wR_factor_gt 0.1303
_refine_ls_wR_factor_ref 0.1383
_reflns_Friedel_coverage 0.000
_reflns_number_gt 8446
_reflns_number_total 10677
_reflns_threshold_expression 'I > 2\s(I)'
_twin_special_details
;
Component 2 rotated by 179.9379\% 
 around [-0.00 -0.00 1.00] (reciprocal) or [0.26 -0.01 0.96] (direct)
;
_cod_data_source_file d2dt00112h2.cif
_cod_data_source_block compound-8
_cod_original_cell_volume 2607.7(5)
_cod_database_code 7709670
_shelx_shelxl_version_number 2018/3
_shelx_space_group_comment
;
The symmetry employed for this shelxl refinement is uniquely defined
by the following loop, which should always be used as a source of
symmetry information in preference to the above space-group names.
They are only intended as comments.
;
_shelx_estimated_absorpt_t_max 0.750
_shelx_estimated_absorpt_t_min 0.549
_olex2_refinement_description
;
1. Twinned data refinement
 Scales: 0.7489(8)
 0.2511(8)
2. Fixed Uiso
 At 1.2 times of:
  All C(H) groups
3.a Ternary CH refined with riding coordinates:
 C26(H26)
3.b Aromatic/amide H refined with riding coordinates:
 C21(H21), C22(H22), C5(H5), C13(H13), C11(H11), C25(H25), C10(H10), C12(H12),
 C3(H3), C18(H18), C4(H4), C16(H16), C24(H24), C17(H17), C19(H19), C15(H15),
 C23(H23), C2(H2)
;
_olex2_submission_special_instructions 'No special instructions were received'
_oxdiff_exptl_absorpt_empirical_details
;
Empirical correction (ABSPACK) includes:
- Absorption correction using spherical harmonics
- Frame scaling
;

loop_
_space_group_symop_operation_xyz
'x, y, z'
'-x, y+1/2, -z+1/2'
'-x, -y, -z'
'x, -y-1/2, z-1/2'

loop_
_atom_site_label
_atom_site_type_symbol
_atom_site_fract_x
_atom_site_fract_y
_atom_site_fract_z
_atom_site_U_iso_or_equiv
_atom_site_adp_type
_atom_site_occupancy
_atom_site_site_symmetry_order
_atom_site_calc_flag
_atom_site_refinement_flags_posn
_atom_site_refinement_flags_adp
_atom_site_refinement_flags_occupancy
_atom_site_disorder_assembly
_atom_site_disorder_group
Pt1 Pt 0.84618(2) 0.45795(3) 0.38680(2) 0.01777(9) Uani 1 1 d . . . . .
P1 P 0.74764(13) 0.5866(2) 0.42359(12) 0.0179(4) Uani 1 1 d . . . . .
Cl1 Cl 0.80187(14) 0.5195(3) 0.26103(12) 0.0294(5) Uani 1 1 d . . . . .
Cl3 Cl 0.43364(19) 0.9674(4) 0.4137(2) 0.0685(10) Uani 1 1 d . . . . .
Cl4 Cl 0.2800(2) 0.8503(3) 0.4450(2) 0.0652(9) Uani 1 1 d . . . . .
Cl2 Cl 0.3770(3) 0.6750(3) 0.3604(2) 0.0778(12) Uani 1 1 d . . . . .
C20 C 0.6425(5) 0.4999(9) 0.3929(5) 0.0215(18) Uani 1 1 d . . . . .
C1 C 0.8248(5) 0.5167(9) 0.5752(5) 0.0224(18) Uani 1 1 d . . . . .
C21 C 0.5986(6) 0.4421(10) 0.4398(6) 0.030(2) Uani 1 1 d . . . . .
H21 H 0.619812 0.452729 0.491475 0.037 Uiso 1 1 calc R . . . .
C22 C 0.5211(6) 0.3661(12) 0.4118(6) 0.039(2) Uani 1 1 d . . . . .
H22 H 0.490946 0.325057 0.445175 0.047 Uiso 1 1 calc R . . . .
N1 N 0.8814(4) 0.4146(8) 0.5537(4) 0.0236(15) Uani 1 1 d . . . . .
N4 N 0.9451(4) 0.3101(7) 0.3709(4) 0.0193(14) Uani 1 1 d . . . . .
N3 N 0.9845(4) 0.2514(9) 0.5699(4) 0.0307(18) Uani 1 1 d . . . . .
C7 C 0.8933(5) 0.3912(9) 0.4854(5) 0.0226(18) Uani 1 1 d . . . . .
N2 N 0.9376(5) 0.3271(9) 0.6060(4) 0.0333(18) Uani 1 1 d . . . . .
C5 C 0.7159(5) 0.7021(10) 0.5528(5) 0.0271(19) Uani 1 1 d . . . . .
H5 H 0.676431 0.763526 0.519610 0.033 Uiso 1 1 calc R . . . .
C6 C 0.7650(5) 0.6009(9) 0.5237(5) 0.0225(17) Uani 1 1 d . . . . .
C8 C 0.9595(5) 0.2873(9) 0.4966(5) 0.0230(18) Uani 1 1 d . . . . .
C13 C 0.9622(5) 0.2770(9) 0.3061(5) 0.0243(18) Uani 1 1 d . . . . .
H13 H 0.931103 0.325998 0.262903 0.029 Uiso 1 1 calc R . . . .
C11 C 1.0671(6) 0.0993(11) 0.3635(6) 0.032(2) Uani 1 1 d . . . . .
H11 H 1.108894 0.025665 0.360772 0.039 Uiso 1 1 calc R . . . .
C25 C 0.6104(6) 0.4860(11) 0.3175(5) 0.030(2) Uani 1 1 d . . . . .
H25 H 0.641076 0.526962 0.284424 0.036 Uiso 1 1 calc R . . . .
C10 C 1.0490(5) 0.1338(9) 0.4305(5) 0.0265(19) Uani 1 1 d . . . . .
H10 H 1.078459 0.083940 0.474010 0.032 Uiso 1 1 calc R . . . .
C9 C 0.9881(5) 0.2407(9) 0.4337(5) 0.0230(17) Uani 1 1 d . . . . .
C14 C 0.7349(5) 0.7798(9) 0.3910(5) 0.0236(18) Uani 1 1 d . . . . .
C12 C 1.0238(6) 0.1734(11) 0.3006(6) 0.034(2) Uani 1 1 d . . . . .
H12 H 1.036367 0.153034 0.254371 0.041 Uiso 1 1 calc R . . . .
C3 C 0.7780(6) 0.6331(11) 0.6737(6) 0.036(2) Uani 1 1 d . . . . .
H3 H 0.781559 0.644381 0.724876 0.043 Uiso 1 1 calc R . . . .
C18 C 0.8025(7) 1.0056(11) 0.3635(6) 0.037(2) Uani 1 1 d . . . . .
H18 H 0.852199 1.058138 0.359032 0.044 Uiso 1 1 calc R . . . .
C4 C 0.7214(6) 0.7176(11) 0.6248(5) 0.030(2) Uani 1 1 d . . . . .
H4 H 0.685773 0.787491 0.641775 0.036 Uiso 1 1 calc R . . . .
C16 C 0.6540(7) 1.0075(11) 0.3568(6) 0.039(3) Uani 1 1 d . . . . .
H16 H 0.601040 1.059003 0.347370 0.047 Uiso 1 1 calc R . . . .
C24 C 0.5334(6) 0.4122(12) 0.2901(6) 0.040(3) Uani 1 1 d . . . . .
H24 H 0.511100 0.403780 0.238502 0.048 Uiso 1 1 calc R . . . .
C17 C 0.7248(7) 1.0816(10) 0.3502(6) 0.038(2) Uani 1 1 d . . . . .
H17 H 0.721741 1.184844 0.336509 0.046 Uiso 1 1 calc R . . . .
C19 C 0.8083(6) 0.8536(9) 0.3833(5) 0.0252(18) Uani 1 1 d . . . . .
H19 H 0.861165 0.801838 0.391428 0.030 Uiso 1 1 calc R . . . .
C15 C 0.6578(6) 0.8551(10) 0.3775(6) 0.031(2) Uani 1 1 d . . . . .
H15 H 0.607756 0.804033 0.382222 0.037 Uiso 1 1 calc R . . . .
C23 C 0.4890(6) 0.3503(12) 0.3393(7) 0.039(3) Uani 1 1 d . . . . .
H23 H 0.436923 0.298008 0.321412 0.047 Uiso 1 1 calc R . . . .
C26 C 0.3446(7) 0.8532(12) 0.3814(7) 0.048(3) Uani 1 1 d . . . . .
H26 H 0.310685 0.898887 0.334793 0.058 Uiso 1 1 calc R . . . .
C2 C 0.8301(6) 0.5319(11) 0.6506(5) 0.032(2) Uani 1 1 d . . . . .
H2 H 0.869214 0.472864 0.685233 0.038 Uiso 1 1 calc R . . . .

loop_
_atom_site_aniso_label
_atom_site_aniso_U_11
_atom_site_aniso_U_22
_atom_site_aniso_U_33
_atom_site_aniso_U_23
_atom_site_aniso_U_13
_atom_site_aniso_U_12
Pt1 0.01547(15) 0.02003(14) 0.01706(14) 0.00201(14) 0.00232(12) -0.00033(12)
P1 0.0158(10) 0.0193(9) 0.0181(11) 0.0014(8) 0.0029(8) -0.0007(7)
Cl1 0.0263(11) 0.0423(12) 0.0190(10) 0.0077(9) 0.0042(9) 0.0046(9)
Cl3 0.0411(16) 0.0559(18) 0.102(3) -0.0235(19) 0.0029(17) -0.0027(14)
Cl4 0.069(2) 0.0478(17) 0.080(3) 0.0143(17) 0.0216(19) 0.0068(15)
Cl2 0.144(4) 0.0402(16) 0.059(2) -0.0071(15) 0.043(2) -0.0085(19)
C20 0.018(4) 0.019(3) 0.029(5) -0.002(3) 0.008(4) -0.002(3)
C1 0.027(4) 0.020(4) 0.017(4) -0.003(3) 0.000(4) -0.002(3)
C21 0.030(5) 0.034(5) 0.030(5) 0.001(4) 0.011(4) 0.004(4)
C22 0.035(5) 0.045(6) 0.041(7) 0.007(5) 0.017(5) -0.012(5)
N1 0.022(4) 0.028(3) 0.018(4) 0.002(3) -0.001(3) 0.002(3)
N4 0.013(3) 0.022(3) 0.023(4) -0.003(3) 0.003(3) -0.004(3)
N3 0.023(4) 0.041(5) 0.026(5) -0.001(4) 0.002(3) 0.005(3)
C7 0.024(4) 0.015(4) 0.027(5) 0.001(3) 0.002(4) -0.005(3)
N2 0.031(4) 0.042(5) 0.021(4) 0.002(4) -0.006(3) 0.013(3)
C5 0.021(4) 0.032(5) 0.026(5) -0.001(4) 0.000(4) -0.001(4)
C6 0.020(4) 0.019(4) 0.028(5) -0.003(3) 0.005(4) -0.002(3)
C8 0.022(4) 0.022(4) 0.024(5) 0.004(3) 0.002(4) 0.001(3)
C13 0.028(4) 0.028(4) 0.018(4) 0.000(3) 0.008(4) 0.001(4)
C11 0.023(5) 0.035(5) 0.039(6) -0.003(4) 0.006(4) 0.005(4)
C25 0.027(5) 0.041(5) 0.021(5) -0.001(4) 0.005(4) -0.007(4)
C10 0.026(4) 0.024(4) 0.028(5) 0.003(4) 0.003(4) 0.003(3)
C9 0.018(4) 0.031(4) 0.019(4) -0.003(3) 0.002(3) -0.005(3)
C14 0.022(4) 0.024(4) 0.021(4) 0.001(3) -0.003(4) 0.003(3)
C12 0.030(5) 0.037(5) 0.038(6) 0.000(5) 0.015(4) 0.002(4)
C3 0.039(5) 0.037(5) 0.031(6) -0.009(4) 0.008(5) -0.001(4)
C18 0.044(6) 0.033(5) 0.031(6) -0.003(4) 0.002(5) -0.021(4)
C4 0.031(5) 0.034(5) 0.027(5) -0.008(4) 0.009(4) -0.004(4)
C16 0.045(6) 0.024(4) 0.041(7) 0.002(4) -0.003(5) 0.012(4)
C24 0.021(5) 0.055(6) 0.039(6) -0.011(5) 0.000(4) -0.005(4)
C17 0.056(7) 0.020(4) 0.034(6) 0.006(4) 0.000(5) -0.003(4)
C19 0.030(4) 0.026(4) 0.015(4) 0.002(4) -0.005(4) -0.008(3)
C15 0.025(5) 0.035(5) 0.033(6) 0.001(4) 0.006(4) 0.001(4)
C23 0.016(4) 0.045(6) 0.053(8) -0.004(5) 0.002(4) -0.008(4)
C26 0.061(7) 0.039(5) 0.041(7) 0.008(5) 0.003(6) 0.000(5)
C2 0.035(5) 0.037(5) 0.018(5) 0.002(4) -0.003(4) 0.000(4)

loop_
_atom_type_symbol
_atom_type_description
_atom_type_scat_dispersion_real
_atom_type_scat_dispersion_imag
_atom_type_scat_source
C C 0.0033 0.0016 'International Tables Vol C Tables 4.2.6.8 and 6.1.1.4'
H H 0.0000 0.0000 'International Tables Vol C Tables 4.2.6.8 and 6.1.1.4'
Cl Cl 0.1484 0.1585 'International Tables Vol C Tables 4.2.6.8 and 6.1.1.4'
N N 0.0061 0.0033 'International Tables Vol C Tables 4.2.6.8 and 6.1.1.4'
P P 0.1023 0.0942 'International Tables Vol C Tables 4.2.6.8 and 6.1.1.4'
Pt Pt -1.7033 8.3905 'International Tables Vol C Tables 4.2.6.8 and 6.1.1.4'

loop_
_geom_angle_atom_site_label_1
_geom_angle_atom_site_label_2
_geom_angle_atom_site_label_3
_geom_angle
_geom_angle_site_symmetry_1
_geom_angle_site_symmetry_3
_geom_angle_publ_flag
P1 Pt1 Cl1 96.85(8) . . ?
N4 Pt1 P1 168.9(2) . . ?
N4 Pt1 Cl1 93.7(2) . . ?
C7 Pt1 P1 90.8(3) . . ?
C7 Pt1 Cl1 172.4(3) . . ?
C7 Pt1 N4 78.6(3) . . ?
C20 P1 Pt1 111.8(3) . . ?
C6 P1 Pt1 114.1(3) . . ?
C6 P1 C20 104.9(4) . . ?
C14 P1 Pt1 114.8(3) . . ?
C14 P1 C20 105.6(4) . . ?
C14 P1 C6 104.8(4) . . ?
C21 C20 P1 123.1(8) . . ?
C21 C20 C25 119.8(8) . . ?
C25 C20 P1 116.9(7) . . ?
C6 C1 N1 122.1(8) . . ?
C2 C1 N1 117.4(8) . . ?
C2 C1 C6 120.5(8) . . ?
C20 C21 H21 120.1 . . ?
C20 C21 C22 119.7(10) . . ?
C22 C21 H21 120.1 . . ?
C21 C22 H22 119.2 . . ?
C23 C22 C21 121.7(9) . . ?
C23 C22 H22 119.2 . . ?
C7 N1 C1 127.9(7) . . ?
C7 N1 N2 111.2(7) . . ?
N2 N1 C1 120.9(7) . . ?
C13 N4 Pt1 125.4(6) . . ?
C13 N4 C9 120.6(7) . . ?
C9 N4 Pt1 113.8(5) . . ?
N2 N3 C8 109.0(7) . . ?
N1 C7 Pt1 138.5(6) . . ?
N1 C7 C8 103.6(7) . . ?
C8 C7 Pt1 117.9(7) . . ?
N3 N2 N1 106.3(7) . . ?
C6 C5 H5 118.3 . . ?
C4 C5 H5 118.3 . . ?
C4 C5 C6 123.5(9) . . ?
C1 C6 P1 125.3(6) . . ?
C5 C6 P1 118.7(7) . . ?
C5 C6 C1 116.0(8) . . ?
N3 C8 C7 109.9(8) . . ?
N3 C8 C9 133.0(8) . . ?
C7 C8 C9 117.1(8) . . ?
N4 C13 H13 119.3 . . ?
N4 C13 C12 121.4(9) . . ?
C12 C13 H13 119.3 . . ?
C10 C11 H11 120.3 . . ?
C10 C11 C12 119.4(9) . . ?
C12 C11 H11 120.3 . . ?
C20 C25 H25 119.9 . . ?
C20 C25 C24 120.1(9) . . ?
C24 C25 H25 119.9 . . ?
C11 C10 H10 120.1 . . ?
C9 C10 C11 119.7(9) . . ?
C9 C10 H10 120.1 . . ?
N4 C9 C8 112.4(7) . . ?
N4 C9 C10 119.9(8) . . ?
C10 C9 C8 127.6(8) . . ?
C19 C14 P1 116.6(6) . . ?
C15 C14 P1 122.9(7) . . ?
C15 C14 C19 120.4(8) . . ?
C13 C12 C11 118.9(9) . . ?
C13 C12 H12 120.5 . . ?
C11 C12 H12 120.5 . . ?
C4 C3 H3 119.4 . . ?
C4 C3 C2 121.2(10) . . ?
C2 C3 H3 119.4 . . ?
C17 C18 H18 119.4 . . ?
C17 C18 C19 121.1(9) . . ?
C19 C18 H18 119.4 . . ?
C5 C4 C3 119.7(9) . . ?
C5 C4 H4 120.1 . . ?
C3 C4 H4 120.1 . . ?
C17 C16 H16 119.6 . . ?
C17 C16 C15 120.7(9) . . ?
C15 C16 H16 119.6 . . ?
C25 C24 H24 120.2 . . ?
C25 C24 C23 119.6(10) . . ?
C23 C24 H24 120.2 . . ?
C18 C17 H17 120.2 . . ?
C16 C17 C18 119.6(8) . . ?
C16 C17 H17 120.2 . . ?
C14 C19 C18 118.4(8) . . ?
C14 C19 H19 120.8 . . ?
C18 C19 H19 120.8 . . ?
C14 C15 C16 119.7(9) . . ?
C14 C15 H15 120.2 . . ?
C16 C15 H15 120.2 . . ?
C22 C23 C24 119.0(9) . . ?
C22 C23 H23 120.5 . . ?
C24 C23 H23 120.5 . . ?
Cl3 C26 Cl4 110.3(7) . . ?
Cl3 C26 H26 107.7 . . ?
Cl4 C26 H26 107.7 . . ?
Cl2 C26 Cl3 109.8(6) . . ?
Cl2 C26 Cl4 113.4(6) . . ?
Cl2 C26 H26 107.7 . . ?
C1 C2 H2 120.5 . . ?
C3 C2 C1 119.1(9) . . ?
C3 C2 H2 120.5 . . ?

loop_
_geom_bond_atom_site_label_1
_geom_bond_atom_site_label_2
_geom_bond_distance
_geom_bond_site_symmetry_2
_geom_bond_publ_flag
Pt1 P1 2.198(2) . ?
Pt1 Cl1 2.355(2) . ?
Pt1 N4 2.144(6) . ?
Pt1 C7 1.915(9) . ?
P1 C20 1.831(8) . ?
P1 C6 1.830(9) . ?
P1 C14 1.816(8) . ?
Cl3 C26 1.748(11) . ?
Cl4 C26 1.757(12) . ?
Cl2 C26 1.740(12) . ?
C20 C21 1.353(12) . ?
C20 C25 1.389(13) . ?
C1 N1 1.412(11) . ?
C1 C6 1.408(12) . ?
C1 C2 1.397(12) . ?
C21 H21 0.9500 . ?
C21 C22 1.411(13) . ?
C22 H22 0.9500 . ?
C22 C23 1.340(15) . ?
N1 C7 1.352(11) . ?
N1 N2 1.403(10) . ?
N4 C13 1.337(10) . ?
N4 C9 1.362(11) . ?
N3 N2 1.313(10) . ?
N3 C8 1.370(11) . ?
C7 C8 1.391(11) . ?
C5 H5 0.9500 . ?
C5 C6 1.392(12) . ?
C5 C4 1.336(13) . ?
C8 C9 1.424(12) . ?
C13 H13 0.9500 . ?
C13 C12 1.378(12) . ?
C11 H11 0.9500 . ?
C11 C10 1.385(13) . ?
C11 C12 1.385(14) . ?
C25 H25 0.9500 . ?
C25 C24 1.393(12) . ?
C10 H10 0.9500 . ?
C10 C9 1.379(11) . ?
C14 C19 1.392(11) . ?
C14 C15 1.385(11) . ?
C12 H12 0.9500 . ?
C3 H3 0.9500 . ?
C3 C4 1.357(13) . ?
C3 C2 1.369(13) . ?
C18 H18 0.9500 . ?
C18 C17 1.395(15) . ?
C18 C19 1.397(13) . ?
C4 H4 0.9500 . ?
C16 H16 0.9500 . ?
C16 C17 1.351(15) . ?
C16 C15 1.404(13) . ?
C24 H24 0.9500 . ?
C24 C23 1.406(15) . ?
C17 H17 0.9500 . ?
C19 H19 0.9500 . ?
C15 H15 0.9500 . ?
C23 H23 0.9500 . ?
C26 H26 1.0000 . ?
C2 H2 0.9500 . ?

loop_
_geom_torsion_atom_site_label_1
_geom_torsion_atom_site_label_2
_geom_torsion_atom_site_label_3
_geom_torsion_atom_site_label_4
_geom_torsion
_geom_torsion_site_symmetry_1
_geom_torsion_site_symmetry_2
_geom_torsion_site_symmetry_3
_geom_torsion_site_symmetry_4
_geom_torsion_publ_flag
Pt1 P1 C20 C21 115.3(7) . . . . ?
Pt1 P1 C20 C25 -60.5(7) . . . . ?
Pt1 P1 C6 C1 -11.9(8) . . . . ?
Pt1 P1 C6 C5 168.2(6) . . . . ?
Pt1 P1 C14 C19 -34.1(8) . . . . ?
Pt1 P1 C14 C15 149.1(7) . . . . ?
Pt1 N4 C13 C12 -176.0(6) . . . . ?
Pt1 N4 C9 C8 -2.4(8) . . . . ?
Pt1 N4 C9 C10 175.0(6) . . . . ?
Pt1 C7 C8 N3 -179.3(6) . . . . ?
Pt1 C7 C8 C9 1.1(10) . . . . ?
P1 C20 C21 C22 -174.8(7) . . . . ?
P1 C20 C25 C24 175.7(7) . . . . ?
P1 C14 C19 C18 -175.4(7) . . . . ?
P1 C14 C15 C16 176.0(8) . . . . ?
C20 P1 C6 C1 110.7(7) . . . . ?
C20 P1 C6 C5 -69.1(7) . . . . ?
C20 P1 C14 C19 -157.6(7) . . . . ?
C20 P1 C14 C15 25.6(9) . . . . ?
C20 C21 C22 C23 -0.6(15) . . . . ?
C20 C25 C24 C23 -0.8(15) . . . . ?
C1 N1 C7 Pt1 -4.2(14) . . . . ?
C1 N1 C7 C8 176.2(8) . . . . ?
C1 N1 N2 N3 -176.4(7) . . . . ?
C21 C20 C25 C24 -0.3(14) . . . . ?
C21 C22 C23 C24 -0.5(16) . . . . ?
N1 C1 C6 P1 3.0(12) . . . . ?
N1 C1 C6 C5 -177.2(8) . . . . ?
N1 C1 C2 C3 178.0(8) . . . . ?
N1 C7 C8 N3 0.4(9) . . . . ?
N1 C7 C8 C9 -179.2(7) . . . . ?
N4 C13 C12 C11 1.8(13) . . . . ?
N3 C8 C9 N4 -178.4(9) . . . . ?
N3 C8 C9 C10 4.3(15) . . . . ?
C7 N1 N2 N3 0.7(10) . . . . ?
C7 C8 C9 N4 1.0(11) . . . . ?
C7 C8 C9 C10 -176.2(8) . . . . ?
N2 N1 C7 Pt1 179.0(7) . . . . ?
N2 N1 C7 C8 -0.6(9) . . . . ?
N2 N3 C8 C7 0.0(10) . . . . ?
N2 N3 C8 C9 179.5(9) . . . . ?
C6 P1 C20 C21 -8.8(8) . . . . ?
C6 P1 C20 C25 175.3(7) . . . . ?
C6 P1 C14 C19 91.9(7) . . . . ?
C6 P1 C14 C15 -84.9(8) . . . . ?
C6 C1 N1 C7 6.4(13) . . . . ?
C6 C1 N1 N2 -177.0(8) . . . . ?
C6 C1 C2 C3 -1.9(14) . . . . ?
C6 C5 C4 C3 0.9(14) . . . . ?
C8 N3 N2 N1 -0.4(10) . . . . ?
C13 N4 C9 C8 -178.3(7) . . . . ?
C13 N4 C9 C10 -0.8(12) . . . . ?
C11 C10 C9 N4 1.0(13) . . . . ?
C11 C10 C9 C8 178.1(8) . . . . ?
C25 C20 C21 C22 1.0(13) . . . . ?
C25 C24 C23 C22 1.2(16) . . . . ?
C10 C11 C12 C13 -1.6(14) . . . . ?
C9 N4 C13 C12 -0.6(12) . . . . ?
C14 P1 C20 C21 -119.2(7) . . . . ?
C14 P1 C20 C25 64.9(8) . . . . ?
C14 P1 C6 C1 -138.3(7) . . . . ?
C14 P1 C6 C5 41.9(7) . . . . ?
C12 C11 C10 C9 0.2(14) . . . . ?
C4 C5 C6 P1 177.6(7) . . . . ?
C4 C5 C6 C1 -2.3(13) . . . . ?
C4 C3 C2 C1 0.4(15) . . . . ?
C17 C18 C19 C14 -1.2(15) . . . . ?
C17 C16 C15 C14 -0.3(16) . . . . ?
C19 C14 C15 C16 -0.7(14) . . . . ?
C19 C18 C17 C16 0.3(16) . . . . ?
C15 C14 C19 C18 1.4(13) . . . . ?
C15 C16 C17 C18 0.5(17) . . . . ?
C2 C1 N1 C7 -173.5(8) . . . . ?
C2 C1 N1 N2 3.0(12) . . . . ?
C2 C1 C6 P1 -177.1(7) . . . . ?
C2 C1 C6 C5 2.7(12) . . . . ?
C2 C3 C4 C5 0.1(15) . . . . ?

loop_
_twin_individual_id
_twin_individual_mass_fraction_refined
1 0.7489(8)
2 0.2511(8)
